data_7037775
loop_
_publ_author_name
'Milner, Lucy M.'
'Hall, Lewis M.'
'Pridmore, Natalie E.'
'Skeats, Matthew K.'
'Whitwood, Adrian C.'
'Lynam, Jason M.'
'Slattery, John M.'

_publ_section_title
;
 Access to novel fluorovinylidene ligands via exploitation of outer-sphere
 electrophilic fluorination: new insights into C-F bond formation and
 activation.
;
_journal_issue 4
_journal_name_full 'Dalton transactions (Cambridge, England : 2003)'
_journal_page_first 1717
_journal_page_last 1726
_journal_paper_doi 10.1039/c5dt04596g
_journal_volume 45
_journal_year 2016
_chemical_absolute_configuration ad
_chemical_formula_moiety 'C47 H44 F P2 Ru, F6 P'
_chemical_formula_sum 'C47 H44 F7 P3 Ru'
_chemical_formula_weight 935.80
_chemical_name_systematic
;
 ?
;
_space_group_crystal_system orthorhombic
_space_group_IT_number 19
_space_group_name_Hall 'P 2ac 2ab'
_space_group_name_H-M_alt 'P 21 21 21'
_symmetry_space_group_name_Hall 'P 2ac 2ab'
_symmetry_space_group_name_H-M 'P 21 21 21'
_atom_sites_solution_hydrogens geom
_atom_sites_solution_primary direct
_audit_creation_date 2015-07-23
_audit_creation_method
;
Olex2 1.2
(compiled 2015.01.26 svn.r3150 for OlexSys, GUI svn.r4998)
;
_audit_update_record
;
2015-08-20 deposited with the CCDC.
2015-12-14 downloaded from the CCDC.
;
_cell_angle_alpha 90
_cell_angle_beta 90
_cell_angle_gamma 90
_cell_formula_units_Z 4
_cell_length_a 11.68817(16)
_cell_length_b 16.2081(2)
_cell_length_c 21.9269(3)
_cell_measurement_reflns_used 25659
_cell_measurement_temperature 110.05(10)
_cell_measurement_theta_max 31.7360
_cell_measurement_theta_min 3.7000
_cell_volume 4153.90(10)
_computing_cell_refinement
;
CrysAlisPro, Agilent Technologies,
Version 1.171.37.35 (release 13-08-2014 CrysAlis171 .NET)
(compiled Aug 13 2014,18:06:01)
;
_computing_data_collection
;
CrysAlisPro, Agilent Technologies,
Version 1.171.37.35 (release 13-08-2014 CrysAlis171 .NET)
(compiled Aug 13 2014,18:06:01)
;
_computing_data_reduction
;
CrysAlisPro, Agilent Technologies,
Version 1.171.37.35 (release 13-08-2014 CrysAlis171 .NET)
(compiled Aug 13 2014,18:06:01)
;
_computing_molecular_graphics 'Olex2 (Dolomanov et al., 2009)'
_computing_publication_material 'Olex2 (Dolomanov et al., 2009)'
_computing_structure_refinement 'ShelXL (Sheldrick, 2008)'
_computing_structure_solution 'ShelXS (Sheldrick, 2008)'
_diffrn_ambient_environment N~2~
_diffrn_ambient_temperature 110.05(10)
_diffrn_detector 'CCD plate'
_diffrn_detector_area_resol_mean 16.1450
_diffrn_detector_type Eos
_diffrn_measured_fraction_theta_full 0.998
_diffrn_measured_fraction_theta_max 0.998
_diffrn_measurement_details
;
  1 omega   35.00   87.00   1.0000   25.0000
omega____ theta____ kappa____ phi______ frames
    -       25.4797  178.0000   60.0000 52

  2 omega  -20.00   67.00   1.0000   25.0000
omega____ theta____ kappa____ phi______ frames
    -       25.4797  -99.0000  -90.0000 87

  3 omega   -4.00   96.00   1.0000   25.0000
omega____ theta____ kappa____ phi______ frames
    -       25.4797   77.0000   90.0000 100

  4 omega  -19.00    7.00   1.0000   25.0000
omega____ theta____ kappa____ phi______ frames
    -       25.4797  -99.0000  -30.0000 26

  5 omega   37.00   65.00   1.0000   25.0000
omega____ theta____ kappa____ phi______ frames
    -       25.4797  -99.0000  -30.0000 28

  6 omega  -39.00   21.00   1.0000   25.0000
omega____ theta____ kappa____ phi______ frames
    -       25.4797  -57.0000   30.0000 60

  7 omega   42.00   67.00   1.0000   25.0000
omega____ theta____ kappa____ phi______ frames
    -       25.4797  -99.0000  150.0000 25

  8 omega    7.00   88.00   1.0000   25.0000
omega____ theta____ kappa____ phi______ frames
    -       25.4797   37.0000 -150.0000 81

  9 omega -103.00  -78.00   1.0000   25.0000
omega____ theta____ kappa____ phi______ frames
    -      -26.1047  178.0000   60.0000 25
;
_diffrn_measurement_device 'four-circle diffractometer'
_diffrn_measurement_device_type 'SuperNova, Dual, Cu at zero, Eos'
_diffrn_measurement_method '\w scans'
_diffrn_orient_matrix_UB_11 -0.0003821000
_diffrn_orient_matrix_UB_12 0.0417348000
_diffrn_orient_matrix_UB_13 0.0097206000
_diffrn_orient_matrix_UB_21 0.0173111000
_diffrn_orient_matrix_UB_22 0.0127116000
_diffrn_orient_matrix_UB_23 -0.0295361000
_diffrn_orient_matrix_UB_31 -0.0581694000
_diffrn_orient_matrix_UB_32 0.0035042000
_diffrn_orient_matrix_UB_33 -0.0088884000
_diffrn_radiation_monochromator mirror
_diffrn_radiation_probe x-ray
_diffrn_radiation_type MoK\a
_diffrn_radiation_wavelength 0.71073
_diffrn_reflns_av_R_equivalents 0.0314
_diffrn_reflns_av_unetI/netI 0.0276
_diffrn_reflns_laue_measured_fraction_full 0.998
_diffrn_reflns_laue_measured_fraction_max 0.998
_diffrn_reflns_limit_h_max 16
_diffrn_reflns_limit_h_min -16
_diffrn_reflns_limit_k_max 22
_diffrn_reflns_limit_k_min -22
_diffrn_reflns_limit_l_max 30
_diffrn_reflns_limit_l_min -26
_diffrn_reflns_number 46730
_diffrn_reflns_point_group_measured_fraction_full 0.998
_diffrn_reflns_point_group_measured_fraction_max 0.998
_diffrn_reflns_theta_full 26.000
_diffrn_reflns_theta_max 30.032
_diffrn_reflns_theta_min 3.287
_diffrn_source 'SuperNova (Mo) X-ray Source'
_exptl_absorpt_coefficient_mu 0.558
_exptl_absorpt_correction_T_max 0.933
_exptl_absorpt_correction_T_min 0.896
_exptl_absorpt_correction_type gaussian
_exptl_absorpt_process_details
;
CrysAlisPro, Agilent Technologies,
Version 1.171.37.35 (release 13-08-2014 CrysAlis171 .NET)
(compiled Aug 13 2014,18:06:01)
Numerical absorption correction based on gaussian integration over
            a multifaceted crystal model
Empirical absorption correction using spherical harmonics,
 implemented in SCALE3 ABSPACK scaling algorithm.
;
_exptl_crystal_colour 'clear dark green'
_exptl_crystal_colour_lustre clear
_exptl_crystal_colour_modifier dark
_exptl_crystal_colour_primary green
_exptl_crystal_density_diffrn 1.496
_exptl_crystal_description irregular
_exptl_crystal_F_000 1912
_exptl_crystal_size_max 0.2652
_exptl_crystal_size_mid 0.1693
_exptl_crystal_size_min 0.1595
_refine_diff_density_max 0.338
_refine_diff_density_min -0.271
_refine_diff_density_rms 0.052
_refine_ls_abs_structure_details
;
 Flack x determined using 5152 quotients [(I+)-(I-)]/[(I+)+(I-)]
 (Parsons and Flack (2004), Acta Cryst. A60, s61).
;
_refine_ls_abs_structure_Flack -0.008(7)
_refine_ls_extinction_method none
_refine_ls_goodness_of_fit_ref 1.070
_refine_ls_hydrogen_treatment constr
_refine_ls_matrix_type full
_refine_ls_number_parameters 539
_refine_ls_number_reflns 12128
_refine_ls_number_restraints 0
_refine_ls_restrained_S_all 1.070
_refine_ls_R_factor_all 0.0245
_refine_ls_R_factor_gt 0.0228
_refine_ls_shift/su_max 0.001
_refine_ls_shift/su_mean 0.000
_refine_ls_structure_factor_coef Fsqd
_refine_ls_weighting_details 'w=1/[\s^2^(Fo^2^)+(0.0188P)^2^+1.5442P] where P=(Fo^2^+2Fc^2^)/3'
_refine_ls_weighting_scheme calc
_refine_ls_wR_factor_gt 0.0524
_refine_ls_wR_factor_ref 0.0532
_reflns_Friedel_coverage 0.820
_reflns_friedel_fraction_full 0.999
_reflns_friedel_fraction_max 0.999
_reflns_number_gt 11692
_reflns_number_total 12128
_reflns_threshold_expression 'I > 2\s(I)'
_cod_data_source_file c5dt04596g2.cif
_cod_data_source_block '[3d]PF6'
_cod_depositor_comments 'Adding full bibliography for 7037771--7037778.cif.'
_cod_original_cell_volume 4153.91(11)
_cod_database_code 7037775
_shelxl_version_number 2013-4
_chemical_oxdiff_formula 'C47 H44 F7 P3 Ru'
_chemical_oxdiff_usercomment 'Lewis lmh-3-69.01'
_shelx_space_group_comment
;
The symmetry employed for this shelxl refinement is uniquely defined
by the following loop, which should always be used as a source of
symmetry information in preference to the above space-group names.
They are only intended as comments.
;
_reflns_odcompleteness_completeness 99.73
_reflns_odcompleteness_iscentric 1
_reflns_odcompleteness_theta 29.97
_olex2_refinement_description
;
1. Fixed Uiso
 At 1.2 times of:
  All C(H) groups
 At 1.5 times of:
  All C(H,H,H) groups
2. Uiso/Uaniso restraints and constraints
Uanis(F6B) = Uanis(F4B)
Uanis(F6A) = Uanis(F4A)
Uanis(F5A) = Uanis(F3A)
Uanis(F5B) = Uanis(F3B)
3. Others
 Sof(F3B)=Sof(F4B)=Sof(F5B)=Sof(F6B)=1-FVAR(1)
 Sof(F3A)=Sof(F4A)=Sof(F5A)=Sof(F6A)=FVAR(1)
4.a Aromatic/amide H refined with riding coordinates:
 C1(H1), C2(H2), C3(H3), C4(H4), C5(H5), C13(H13), C14(H14), C15(H15),
 C16(H16), C17(H17), C19(H19), C20(H20), C21(H21), C22(H22), C23(H23), C25(H25),
  C26(H26), C27(H27), C28(H28), C29(H29), C31(H31), C32(H32), C33(H33),
 C34(H34), C35(H35), C37(H37), C38(H38), C39(H39), C40(H40), C41(H41), C43(H43),
  C44(H44), C45(H45), C46(H46), C47(H47)
4.b Idealised Me refined as rotating group:
 C9(H9A,H9B,H9C), C10(H10A,H10B,H10C), C11(H11A,H11B,H11C)
;
_olex2_date_sample_data_collection 2015-07-07
_olex2_submission_special_instructions 'No special instructions were received'

loop_
_space_group_symop_operation_xyz
'x, y, z'
'-x+1/2, -y, z+1/2'
'x+1/2, -y+1/2, -z'
'-x, y+1/2, -z+1/2'

loop_
_atom_site_label
_atom_site_type_symbol
_atom_site_fract_x
_atom_site_fract_y
_atom_site_fract_z
_atom_site_U_iso_or_equiv
_atom_site_adp_type
_atom_site_occupancy
_atom_site_site_symmetry_order
_atom_site_calc_flag
_atom_site_refinement_flags_posn
_atom_site_refinement_flags_occupancy
_atom_site_disorder_assembly
_atom_site_disorder_group
C1 C 0.00099(19) 0.39259(15) 0.13066(11) 0.0200(5) Uani 1 1 d . . . .
H1 H -0.0287 0.3866 0.0916 0.024 Uiso 1 1 calc R . . .
C2 C 0.0595(2) 0.33128(15) 0.16420(12) 0.0206(5) Uani 1 1 d . . . .
H2 H 0.0751 0.2778 0.1512 0.025 Uiso 1 1 calc R . . .
C3 C 0.09024(19) 0.36599(16) 0.22101(12) 0.0201(5) Uani 1 1 d . . . .
H3 H 0.1305 0.3392 0.2518 0.024 Uiso 1 1 calc R . . .
C4 C 0.04945(18) 0.44869(16) 0.22340(11) 0.0189(5) Uani 1 1 d . . . .
H4 H 0.0570 0.4852 0.2559 0.023 Uiso 1 1 calc R . . .
C5 C -0.00467(18) 0.46484(15) 0.16712(12) 0.0192(5) Uani 1 1 d . . . .
H5 H -0.0384 0.5145 0.1558 0.023 Uiso 1 1 calc R . . .
C6 C 0.24675(17) 0.38041(14) 0.08075(10) 0.0138(4) Uani 1 1 d . . . .
C7 C 0.2710(2) 0.33584(14) 0.03232(10) 0.0153(4) Uani 1 1 d . . . .
C8 C 0.35611(19) 0.26719(14) 0.02138(10) 0.0152(4) Uani 1 1 d . . . .
C9 C 0.4449(2) 0.29636(16) -0.02613(12) 0.0231(5) Uani 1 1 d . . . .
H9A H 0.4072 0.3070 -0.0642 0.035 Uiso 1 1 calc GR . . .
H9B H 0.5017 0.2542 -0.0318 0.035 Uiso 1 1 calc GR . . .
H9C H 0.4811 0.3459 -0.0119 0.035 Uiso 1 1 calc GR . . .
C10 C 0.2906(2) 0.19258(15) -0.00376(11) 0.0207(5) Uani 1 1 d . . . .
H10A H 0.2332 0.1760 0.0250 0.031 Uiso 1 1 calc GR . . .
H10B H 0.3429 0.1478 -0.0104 0.031 Uiso 1 1 calc GR . . .
H10C H 0.2548 0.2073 -0.0416 0.031 Uiso 1 1 calc GR . . .
C11 C 0.4162(2) 0.24301(16) 0.08048(11) 0.0212(5) Uani 1 1 d . . . .
H11A H 0.4528 0.2906 0.0977 0.032 Uiso 1 1 calc GR . . .
H11B H 0.4726 0.2015 0.0721 0.032 Uiso 1 1 calc GR . . .
H11C H 0.3610 0.2217 0.1088 0.032 Uiso 1 1 calc GR . . .
C12 C 0.18855(18) 0.65610(13) 0.14222(11) 0.0158(4) Uani 1 1 d . . . .
C13 C 0.2288(2) 0.73273(15) 0.12208(12) 0.0215(5) Uani 1 1 d . . . .
H13 H 0.2628 0.7372 0.0839 0.026 Uiso 1 1 calc R . . .
C14 C 0.2182(2) 0.80200(15) 0.15885(12) 0.0251(5) Uani 1 1 d . . . .
H14 H 0.2474 0.8523 0.1456 0.030 Uiso 1 1 calc R . . .
C15 C 0.1646(2) 0.79682(15) 0.21499(12) 0.0235(5) Uani 1 1 d . . . .
H15 H 0.1574 0.8435 0.2393 0.028 Uiso 1 1 calc R . . .
C16 C 0.1219(2) 0.72204(16) 0.23466(12) 0.0211(5) Uani 1 1 d . . . .
H16 H 0.0844 0.7185 0.2720 0.025 Uiso 1 1 calc R . . .
C17 C 0.13486(19) 0.65179(15) 0.19872(11) 0.0179(4) Uani 1 1 d . . . .
H17 H 0.1073 0.6014 0.2127 0.021 Uiso 1 1 calc R . . .
C18 C 0.06309(19) 0.57583(14) 0.04737(10) 0.0165(4) Uani 1 1 d . . . .
C19 C 0.0303(2) 0.51358(16) 0.00665(12) 0.0205(5) Uani 1 1 d . . . .
H19 H 0.0756 0.4667 0.0025 0.025 Uiso 1 1 calc R . . .
C20 C -0.0695(2) 0.52133(17) -0.02764(13) 0.0253(5) Uani 1 1 d . . . .
H20 H -0.0893 0.4805 -0.0555 0.030 Uiso 1 1 calc R . . .
C21 C -0.1393(2) 0.58993(19) -0.02020(14) 0.0306(6) Uani 1 1 d . . . .
H21 H -0.2071 0.5944 -0.0421 0.037 Uiso 1 1 calc R . . .
C22 C -0.1077(2) 0.65138(19) 0.01978(15) 0.0303(6) Uani 1 1 d . . . .
H22 H -0.1542 0.6976 0.0244 0.036 Uiso 1 1 calc R . . .
C23 C -0.0069(2) 0.64515(16) 0.05346(12) 0.0230(5) Uani 1 1 d . . . .
H23 H 0.0137 0.6873 0.0801 0.028 Uiso 1 1 calc R . . .
C24 C 0.3095(2) 0.58369(13) 0.04107(10) 0.0158(4) Uani 1 1 d . . . .
C25 C 0.4091(2) 0.62402(15) 0.06027(11) 0.0183(5) Uani 1 1 d . . . .
H25 H 0.4159 0.6407 0.1007 0.022 Uiso 1 1 calc R . . .
C26 C 0.4975(2) 0.63942(16) 0.01980(12) 0.0214(5) Uani 1 1 d . . . .
H26 H 0.5620 0.6679 0.0329 0.026 Uiso 1 1 calc R . . .
C27 C 0.4904(2) 0.61290(18) -0.03970(13) 0.0270(6) Uani 1 1 d . . . .
H27 H 0.5493 0.6241 -0.0670 0.032 Uiso 1 1 calc R . . .
C28 C 0.3956(2) 0.5697(2) -0.05839(13) 0.0382(7) Uani 1 1 d . . . .
H28 H 0.3923 0.5492 -0.0980 0.046 Uiso 1 1 calc R . . .
C29 C 0.3043(2) 0.55623(19) -0.01877(12) 0.0303(6) Uani 1 1 d . . . .
H29 H 0.2395 0.5286 -0.0325 0.036 Uiso 1 1 calc R . . .
C30 C 0.34367(18) 0.53824(14) 0.25686(10) 0.0144(4) Uani 1 1 d . . . .
C31 C 0.4032(2) 0.61122(15) 0.24581(11) 0.0186(5) Uani 1 1 d . . . .
H31 H 0.4499 0.6156 0.2116 0.022 Uiso 1 1 calc R . . .
C32 C 0.3928(2) 0.67731(16) 0.28567(13) 0.0233(5) Uani 1 1 d . . . .
H32 H 0.4330 0.7258 0.2782 0.028 Uiso 1 1 calc R . . .
C33 C 0.3233(2) 0.67130(16) 0.33618(12) 0.0253(5) Uani 1 1 d . . . .
H33 H 0.3171 0.7157 0.3629 0.030 Uiso 1 1 calc R . . .
C34 C 0.2625(2) 0.59935(17) 0.34748(12) 0.0233(5) Uani 1 1 d . . . .
H34 H 0.2155 0.5956 0.3816 0.028 Uiso 1 1 calc R . . .
C35 C 0.2720(2) 0.53334(16) 0.30799(11) 0.0192(5) Uani 1 1 d . . . .
H35 H 0.2306 0.4854 0.3154 0.023 Uiso 1 1 calc R . . .
C36 C 0.36884(19) 0.36262(15) 0.25595(10) 0.0160(4) Uani 1 1 d . . . .
C37 C 0.33130(19) 0.28499(14) 0.23791(10) 0.0165(4) Uani 1 1 d . . . .
H37 H 0.3012 0.2780 0.1990 0.020 Uiso 1 1 calc R . . .
C38 C 0.3379(2) 0.21766(15) 0.27693(11) 0.0208(5) Uani 1 1 d . . . .
H38 H 0.3114 0.1663 0.2644 0.025 Uiso 1 1 calc R . . .
C39 C 0.3843(2) 0.22744(17) 0.33478(12) 0.0254(5) Uani 1 1 d . . . .
H39 H 0.3872 0.1829 0.3615 0.030 Uiso 1 1 calc R . . .
C40 C 0.4263(2) 0.30394(17) 0.35273(13) 0.0282(5) Uani 1 1 d . . . .
H40 H 0.4593 0.3101 0.3911 0.034 Uiso 1 1 calc R . . .
C41 C 0.4193(2) 0.37126(17) 0.31368(12) 0.0229(5) Uani 1 1 d . . . .
H41 H 0.4481 0.4222 0.3258 0.027 Uiso 1 1 calc R . . .
C42 C 0.48822(18) 0.46070(14) 0.16773(10) 0.0148(4) Uani 1 1 d . . . .
C43 C 0.5856(2) 0.47334(16) 0.20437(12) 0.0214(5) Uani 1 1 d . . . .
H43 H 0.5781 0.4767 0.2465 0.026 Uiso 1 1 calc R . . .
C44 C 0.6930(2) 0.48080(17) 0.17768(12) 0.0246(5) Uani 1 1 d . . . .
H44 H 0.7571 0.4894 0.2020 0.030 Uiso 1 1 calc R . . .
C45 C 0.70489(19) 0.47537(17) 0.11473(12) 0.0225(5) Uani 1 1 d . . . .
H45 H 0.7768 0.4811 0.0970 0.027 Uiso 1 1 calc R . . .
C46 C 0.61024(19) 0.46157(15) 0.07832(11) 0.0190(5) Uani 1 1 d . . . .
H46 H 0.6184 0.4571 0.0363 0.023 Uiso 1 1 calc R . . .
C47 C 0.50200(18) 0.45435(14) 0.10509(10) 0.0156(4) Uani 1 1 d . . . .
H47 H 0.4384 0.4452 0.0805 0.019 Uiso 1 1 calc R . . .
F1 F 0.20789(13) 0.35437(10) -0.01932(7) 0.0241(3) Uani 1 1 d . . . .
P1 P 0.19294(4) 0.56355(4) 0.09468(2) 0.01284(9) Uani 1 1 d . . . .
P2 P 0.34874(4) 0.45120(3) 0.20440(2) 0.01210(11) Uani 1 1 d . . . .
Ru1 Ru 0.18143(2) 0.43598(2) 0.14575(2) 0.01068(4) Uani 1 1 d . . . .
F2 F -0.12902(16) 0.58424(13) 0.27272(8) 0.0403(5) Uani 1 1 d . . . .
F3A F -0.0169(8) 0.5952(5) 0.3531(5) 0.0461(13) Uani 0.61(2) 1 d . P A 1
F3B F -0.0107(12) 0.5749(13) 0.3528(7) 0.054(3) Uani 0.39(2) 1 d . P A 2
F4A F -0.1902(6) 0.6536(3) 0.3521(3) 0.0367(11) Uani 0.61(2) 1 d . P A 1
F4B F -0.1607(17) 0.6602(5) 0.3639(8) 0.069(3) Uani 0.39(2) 1 d . P A 2
F5A F -0.2685(6) 0.5297(5) 0.3347(3) 0.0461(13) Uani 0.61(2) 1 d . P A 1
F5B F -0.2813(7) 0.5620(14) 0.3313(4) 0.054(3) Uani 0.39(2) 1 d . P A 2
F6A F -0.0938(6) 0.4719(3) 0.3360(3) 0.0367(11) Uani 0.61(2) 1 d . P A 1
F6B F -0.1310(18) 0.4748(5) 0.3235(8) 0.069(3) Uani 0.39(2) 1 d . P A 2
F7 F -0.15915(17) 0.54447(12) 0.41424(8) 0.0427(5) Uani 1 1 d . . . .
P3 P -0.14428(5) 0.56436(4) 0.34357(3) 0.01648(11) Uani 1 1 d . . . .

loop_
_atom_site_aniso_label
_atom_site_aniso_U_11
_atom_site_aniso_U_22
_atom_site_aniso_U_33
_atom_site_aniso_U_23
_atom_site_aniso_U_13
_atom_site_aniso_U_12
C1 0.0121(9) 0.0265(12) 0.0212(12) -0.0013(9) -0.0022(8) -0.0056(8)
C2 0.0159(10) 0.0184(11) 0.0275(13) -0.0003(9) 0.0042(9) -0.0045(8)
C3 0.0130(10) 0.0251(12) 0.0223(12) 0.0073(10) 0.0034(8) -0.0006(9)
C4 0.0104(9) 0.0247(13) 0.0215(11) -0.0023(9) 0.0044(8) -0.0022(9)
C5 0.0087(9) 0.0227(11) 0.0263(12) 0.0032(9) 0.0010(8) 0.0002(8)
C6 0.0110(9) 0.0149(10) 0.0154(10) 0.0017(8) -0.0029(7) -0.0001(7)
C7 0.0187(10) 0.0162(10) 0.0112(10) 0.0011(8) -0.0015(8) 0.0002(8)
C8 0.0182(10) 0.0135(10) 0.0138(10) -0.0016(8) 0.0022(8) 0.0013(8)
C9 0.0224(12) 0.0222(12) 0.0246(13) -0.0004(10) 0.0080(10) 0.0008(10)
C10 0.0257(12) 0.0172(11) 0.0191(11) -0.0014(9) 0.0007(9) -0.0014(9)
C11 0.0261(12) 0.0194(12) 0.0181(12) -0.0003(9) -0.0053(9) 0.0050(9)
C12 0.0149(9) 0.0152(9) 0.0173(10) -0.0027(8) -0.0015(9) 0.0031(8)
C13 0.0276(12) 0.0178(12) 0.0189(12) 0.0008(9) 0.0050(9) 0.0022(9)
C14 0.0341(13) 0.0131(10) 0.0282(14) -0.0010(9) 0.0061(10) 0.0008(9)
C15 0.0273(13) 0.0177(11) 0.0254(12) -0.0060(9) 0.0019(10) 0.0058(10)
C16 0.0227(12) 0.0216(12) 0.0191(12) -0.0020(9) 0.0051(9) 0.0057(9)
C17 0.0175(10) 0.0173(11) 0.0189(11) -0.0012(9) 0.0021(8) 0.0016(8)
C18 0.0157(10) 0.0171(12) 0.0168(10) 0.0033(8) -0.0028(8) 0.0003(8)
C19 0.0195(11) 0.0205(11) 0.0216(12) 0.0031(9) -0.0054(9) -0.0007(9)
C20 0.0261(13) 0.0260(13) 0.0236(13) 0.0079(10) -0.0110(10) -0.0073(10)
C21 0.0211(12) 0.0362(15) 0.0345(15) 0.0156(12) -0.0129(11) -0.0037(10)
C22 0.0208(12) 0.0291(14) 0.0410(17) 0.0105(13) -0.0063(11) 0.0079(10)
C23 0.0213(11) 0.0220(12) 0.0258(13) 0.0054(10) -0.0040(10) 0.0038(9)
C24 0.0148(10) 0.0151(10) 0.0176(10) -0.0010(8) 0.0016(8) -0.0006(8)
C25 0.0194(11) 0.0211(12) 0.0145(11) 0.0004(9) -0.0015(8) -0.0015(9)
C26 0.0175(11) 0.0248(12) 0.0218(12) -0.0001(10) 0.0004(9) -0.0044(9)
C27 0.0261(13) 0.0310(14) 0.0238(13) -0.0054(11) 0.0094(10) -0.0048(11)
C28 0.0364(15) 0.058(2) 0.0207(13) -0.0166(14) 0.0086(10) -0.0166(15)
C29 0.0261(12) 0.0419(16) 0.0229(12) -0.0123(12) 0.0041(9) -0.0151(13)
C30 0.0129(9) 0.0188(10) 0.0116(9) -0.0039(8) -0.0015(7) -0.0006(7)
C31 0.0164(10) 0.0229(12) 0.0165(11) -0.0031(9) 0.0012(8) -0.0014(9)
C32 0.0201(11) 0.0214(12) 0.0285(14) -0.0071(10) -0.0006(9) -0.0028(9)
C33 0.0228(11) 0.0291(13) 0.0239(12) -0.0146(9) -0.0001(10) 0.0004(10)
C34 0.0210(11) 0.0335(13) 0.0154(12) -0.0073(10) 0.0025(9) 0.0009(9)
C35 0.0179(10) 0.0257(12) 0.0140(10) -0.0016(9) 0.0011(8) -0.0029(9)
C36 0.0128(9) 0.0212(11) 0.0140(10) 0.0017(8) -0.0013(8) 0.0018(8)
C37 0.0140(10) 0.0201(11) 0.0155(10) 0.0008(8) -0.0021(8) 0.0027(8)
C38 0.0191(11) 0.0199(11) 0.0233(12) 0.0045(9) -0.0013(9) 0.0035(9)
C39 0.0239(12) 0.0294(14) 0.0228(12) 0.0104(10) -0.0014(9) 0.0044(10)
C40 0.0312(12) 0.0346(14) 0.0188(12) 0.0036(12) -0.0099(11) 0.0032(10)
C41 0.0237(12) 0.0259(13) 0.0192(12) 0.0005(10) -0.0087(9) 0.0003(10)
C42 0.0120(9) 0.0159(10) 0.0164(10) -0.0015(8) 0.0008(7) 0.0008(7)
C43 0.0135(10) 0.0314(13) 0.0194(12) -0.0057(10) -0.0017(9) 0.0003(9)
C44 0.0118(11) 0.0350(14) 0.0271(13) -0.0051(10) -0.0025(9) -0.0006(10)
C45 0.0129(11) 0.0285(13) 0.0261(13) -0.0028(10) 0.0026(9) 0.0004(9)
C46 0.0164(10) 0.0231(12) 0.0173(11) -0.0021(9) 0.0017(8) 0.0010(8)
C47 0.0140(9) 0.0159(11) 0.0169(10) -0.0017(8) -0.0004(8) 0.0008(8)
F1 0.0302(8) 0.0286(8) 0.0134(7) -0.0016(6) -0.0054(5) 0.0078(6)
P1 0.0122(2) 0.0132(2) 0.0131(2) -0.0007(2) -0.00094(17) 0.0010(2)
P2 0.0104(2) 0.0156(3) 0.0103(2) -0.00104(19) -0.00049(17) -0.00042(18)
Ru1 0.00908(6) 0.01233(7) 0.01065(7) -0.00082(6) -0.00071(6) 0.00045(6)
F2 0.0402(10) 0.0614(13) 0.0193(8) 0.0090(8) 0.0034(7) 0.0089(9)
F3A 0.024(2) 0.057(3) 0.057(2) 0.0068(19) -0.0105(16) -0.0180(18)
F3B 0.0172(19) 0.113(9) 0.032(3) -0.001(4) 0.0023(17) 0.003(4)
F4A 0.060(2) 0.0205(15) 0.0294(16) 0.0037(12) 0.0126(15) 0.0183(17)
F4B 0.099(8) 0.016(2) 0.092(7) -0.025(3) 0.061(5) -0.020(3)
F5A 0.024(2) 0.057(3) 0.057(2) 0.0068(19) -0.0105(16) -0.0180(18)
F5B 0.0172(19) 0.113(9) 0.032(3) -0.001(4) 0.0023(17) 0.003(4)
F6A 0.060(2) 0.0205(15) 0.0294(16) 0.0037(12) 0.0126(15) 0.0183(17)
F6B 0.099(8) 0.016(2) 0.092(7) -0.025(3) 0.061(5) -0.020(3)
F7 0.0563(12) 0.0501(12) 0.0218(8) 0.0087(7) 0.0137(8) 0.0180(9)
P3 0.0173(2) 0.0143(2) 0.0178(3) -0.0027(2) 0.00275(19) -0.0012(2)

loop_
_atom_type_symbol
_atom_type_description
_atom_type_scat_dispersion_real
_atom_type_scat_dispersion_imag
_atom_type_scat_source
C C 0.0033 0.0016 'International Tables Vol C Tables 4.2.6.8 and 6.1.1.4'
H H 0.0000 0.0000 'International Tables Vol C Tables 4.2.6.8 and 6.1.1.4'
F F 0.0171 0.0103 'International Tables Vol C Tables 4.2.6.8 and 6.1.1.4'
P P 0.1023 0.0942 'International Tables Vol C Tables 4.2.6.8 and 6.1.1.4'
Ru Ru -1.2594 0.8363 'International Tables Vol C Tables 4.2.6.8 and 6.1.1.4'

loop_
_exptl_crystal_face_index_h
_exptl_crystal_face_index_k
_exptl_crystal_face_index_l
_exptl_crystal_face_perp_dist
_exptl_oxdiff_crystal_face_indexfrac_h
_exptl_oxdiff_crystal_face_indexfrac_k
_exptl_oxdiff_crystal_face_indexfrac_l
_exptl_oxdiff_crystal_face_x
_exptl_oxdiff_crystal_face_y
_exptl_oxdiff_crystal_face_z
5 2 -4 0.0649 5.0000 2.0000 -3.9999 0.0427 0.2301 -0.2483
2 -1 3 0.0741 2.0000 -1.0000 3.0002 -0.0133 -0.0667 -0.1465
-2 0 -1 0.0803 -2.0000 -0.0000 -1.0001 -0.0090 -0.0051 0.1252
1 2 -4 0.1019 1.0000 2.0000 -4.0001 0.0442 0.1609 -0.0156
0 -1 1 0.0743 -0.0000 -1.0000 1.0000 -0.0320 -0.0422 -0.0124
0 1 0 0.0591 0.0000 1.0000 0.0000 0.0417 0.0127 0.0035
0 1 -2 0.1183 0.0000 1.0000 -2.0000 0.0223 0.0718 0.0213
1 0 -1 0.0487 1.0000 0.0000 -1.0000 -0.0101 0.0468 -0.0493
0 -1 -1 0.0871 0.0000 -1.0000 -1.0000 -0.0515 0.0168 0.0054
0 -1 5 0.1135 -0.0000 -1.0000 5.0001 0.0069 -0.1604 -0.0479
-5 1 1 0.0917 -4.9999 1.0000 0.9998 0.0534 -0.1034 0.2855
-1 2 2 0.0931 -1.0000 2.0000 2.0000 0.1033 -0.0510 0.0474
3 -5 0 0.0777 3.0000 -5.0000 0.0001 -0.2098 -0.0116 -0.1920

loop_
_geom_angle_atom_site_label_1
_geom_angle_atom_site_label_2
_geom_angle_atom_site_label_3
_geom_angle
C2 C1 H1 126.0
C2 C1 C5 108.0(2)
C2 C1 Ru1 71.88(13)
C5 C1 H1 126.0
C5 C1 Ru1 72.70(12)
Ru1 C1 H1 121.2
C1 C2 H2 126.2
C1 C2 Ru1 71.52(13)
C3 C2 C1 107.6(2)
C3 C2 H2 126.2
C3 C2 Ru1 72.41(13)
Ru1 C2 H2 121.6
C2 C3 H3 125.6
C2 C3 C4 108.8(2)
C2 C3 Ru1 71.17(14)
C4 C3 H3 125.6
C4 C3 Ru1 73.34(13)
Ru1 C3 H3 121.6
C3 C4 H4 126.5
C3 C4 Ru1 70.41(13)
C5 C4 C3 107.0(2)
C5 C4 H4 126.5
C5 C4 Ru1 70.78(13)
Ru1 C4 H4 124.0
C1 C5 H5 125.7
C1 C5 Ru1 70.71(12)
C4 C5 C1 108.6(2)
C4 C5 H5 125.7
C4 C5 Ru1 73.34(12)
Ru1 C5 H5 121.9
C7 C6 Ru1 167.93(18)
C6 C7 C8 132.4(2)
C6 C7 F1 115.2(2)
F1 C7 C8 112.37(18)
C7 C8 C9 108.90(19)
C7 C8 C10 107.99(19)
C7 C8 C11 110.94(19)
C10 C8 C9 109.53(19)
C11 C8 C9 110.0(2)
C11 C8 C10 109.4(2)
C8 C9 H9A 109.5
C8 C9 H9B 109.5
C8 C9 H9C 109.5
H9A C9 H9B 109.5
H9A C9 H9C 109.5
H9B C9 H9C 109.5
C8 C10 H10A 109.5
C8 C10 H10B 109.5
C8 C10 H10C 109.5
H10A C10 H10B 109.5
H10A C10 H10C 109.5
H10B C10 H10C 109.5
C8 C11 H11A 109.5
C8 C11 H11B 109.5
C8 C11 H11C 109.5
H11A C11 H11B 109.5
H11A C11 H11C 109.5
H11B C11 H11C 109.5
C13 C12 P1 122.62(18)
C17 C12 C13 118.5(2)
C17 C12 P1 118.66(17)
C12 C13 H13 119.9
C14 C13 C12 120.3(2)
C14 C13 H13 119.9
C13 C14 H14 119.7
C15 C14 C13 120.5(2)
C15 C14 H14 119.7
C14 C15 H15 120.2
C16 C15 C14 119.7(2)
C16 C15 H15 120.2
C15 C16 H16 119.9
C15 C16 C17 120.1(2)
C17 C16 H16 119.9
C12 C17 C16 120.8(2)
C12 C17 H17 119.6
C16 C17 H17 119.6
C19 C18 P1 120.30(17)
C23 C18 C19 118.7(2)
C23 C18 P1 120.94(18)
C18 C19 H19 119.7
C20 C19 C18 120.5(2)
C20 C19 H19 119.7
C19 C20 H20 120.0
C21 C20 C19 120.0(3)
C21 C20 H20 120.0
C20 C21 H21 120.1
C22 C21 C20 119.8(2)
C22 C21 H21 120.1
C21 C22 H22 119.6
C21 C22 C23 120.7(3)
C23 C22 H22 119.6
C18 C23 H23 119.9
C22 C23 C18 120.2(3)
C22 C23 H23 119.9
C25 C24 P1 120.62(18)
C29 C24 C25 118.1(2)
C29 C24 P1 121.25(18)
C24 C25 H25 119.6
C26 C25 C24 120.8(2)
C26 C25 H25 119.6
C25 C26 H26 119.8
C27 C26 C25 120.4(2)
C27 C26 H26 119.8
C26 C27 H27 120.3
C28 C27 C26 119.4(2)
C28 C27 H27 120.3
C27 C28 H28 119.6
C27 C28 C29 120.8(3)
C29 C28 H28 119.6
C24 C29 C28 120.4(2)
C24 C29 H29 119.8
C28 C29 H29 119.8
C31 C30 C35 119.0(2)
C31 C30 P2 122.11(17)
C35 C30 P2 118.72(17)
C30 C31 H31 119.9
C32 C31 C30 120.2(2)
C32 C31 H31 119.9
C31 C32 H32 119.9
C33 C32 C31 120.2(2)
C33 C32 H32 119.9
C32 C33 H33 119.8
C32 C33 C34 120.3(2)
C34 C33 H33 119.8
C33 C34 H34 120.1
C35 C34 C33 119.9(2)
C35 C34 H34 120.1
C30 C35 H35 119.8
C34 C35 C30 120.4(2)
C34 C35 H35 119.8
C37 C36 C41 118.7(2)
C37 C36 P2 119.38(17)
C41 C36 P2 121.95(19)
C36 C37 H37 119.4
C38 C37 C36 121.2(2)
C38 C37 H37 119.4
C37 C38 H38 120.2
C39 C38 C37 119.7(2)
C39 C38 H38 120.2
C38 C39 H39 120.1
C38 C39 C40 119.9(2)
C40 C39 H39 120.1
C39 C40 H40 119.8
C41 C40 C39 120.3(2)
C41 C40 H40 119.8
C36 C41 H41 119.9
C40 C41 C36 120.2(2)
C40 C41 H41 119.9
C43 C42 P2 118.89(18)
C47 C42 C43 118.8(2)
C47 C42 P2 122.28(17)
C42 C43 H43 119.9
C44 C43 C42 120.1(2)
C44 C43 H43 119.9
C43 C44 H44 119.9
C45 C44 C43 120.2(2)
C45 C44 H44 119.9
C44 C45 H45 119.9
C46 C45 C44 120.2(2)
C46 C45 H45 119.9
C45 C46 H46 120.2
C45 C46 C47 119.7(2)
C47 C46 H46 120.2
C42 C47 C46 120.9(2)
C42 C47 H47 119.5
C46 C47 H47 119.5
C12 P1 C18 102.04(10)
C12 P1 C24 103.95(10)
C12 P1 Ru1 116.61(8)
C18 P1 Ru1 108.32(8)
C24 P1 C18 103.39(10)
C24 P1 Ru1 120.32(8)
C30 P2 C36 102.73(11)
C30 P2 C42 104.01(10)
C30 P2 Ru1 113.53(7)
C36 P2 Ru1 111.07(8)
C42 P2 C36 102.84(10)
C42 P2 Ru1 120.70(8)
C1 Ru1 C2 36.60(9)
C1 Ru1 C3 60.64(9)
C1 Ru1 C4 60.60(9)
C1 Ru1 C5 36.59(9)
C1 Ru1 P1 104.97(7)
C1 Ru1 P2 153.24(7)
C2 Ru1 C3 36.43(9)
C2 Ru1 C4 60.77(9)
C2 Ru1 C5 60.85(9)
C2 Ru1 P1 141.53(7)
C2 Ru1 P2 120.42(7)
C3 Ru1 C4 36.25(9)
C3 Ru1 C5 60.23(9)
C3 Ru1 P1 144.26(6)
C3 Ru1 P2 92.60(6)
C4 Ru1 P1 108.10(6)
C4 Ru1 P2 98.22(6)
C5 Ru1 C4 35.88(8)
C5 Ru1 P1 88.40(6)
C5 Ru1 P2 131.36(7)
C6 Ru1 C1 96.98(9)
C6 Ru1 C2 91.87(9)
C6 Ru1 C3 120.71(10)
C6 Ru1 C4 152.59(9)
C6 Ru1 C5 130.80(9)
C6 Ru1 P1 92.15(7)
C6 Ru1 P2 97.41(6)
P2 Ru1 P1 96.911(19)
F2 P3 F4B 95.0(6)
F2 P3 F5B 87.4(4)
F2 P3 F6A 92.7(2)
F3A P3 F2 87.7(4)
F3A P3 F6A 87.9(4)
F3A P3 F7 92.2(4)
F3B P3 F2 89.6(6)
F3B P3 F4B 88.8(7)
F3B P3 F5B 174.7(5)
F3B P3 F7 90.3(6)
F4A P3 F2 88.1(2)
F4A P3 F3A 90.8(4)
F4A P3 F5A 91.7(3)
F4A P3 F6A 178.49(19)
F4A P3 F7 92.0(2)
F5A P3 F2 93.1(3)
F5A P3 F3A 177.4(3)
F5A P3 F6A 89.6(3)
F5A P3 F7 87.0(3)
F5B P3 F4B 87.2(6)
F6B P3 F2 84.3(7)
F6B P3 F3B 92.2(7)
F6B P3 F4B 178.8(5)
F6B P3 F5B 91.8(5)
F6B P3 F7 95.7(7)
F7 P3 F2 179.85(12)
F7 P3 F4B 85.1(6)
F7 P3 F5B 92.8(4)
F7 P3 F6A 87.2(2)

loop_
_geom_bond_atom_site_label_1
_geom_bond_atom_site_label_2
_geom_bond_distance
C1 H1 0.9300
C1 C2 1.413(3)
C1 C5 1.419(4)
C1 Ru1 2.248(2)
C2 H2 0.9300
C2 C3 1.413(4)
C2 Ru1 2.252(2)
C3 H3 0.9300
C3 C4 1.424(3)
C3 Ru1 2.268(2)
C4 H4 0.9300
C4 C5 1.411(3)
C4 Ru1 2.307(2)
C5 H5 0.9300
C5 Ru1 2.274(2)
C6 C7 1.315(3)
C6 Ru1 1.851(2)
C7 C8 1.512(3)
C7 F1 1.384(3)
C8 C9 1.545(3)
C8 C10 1.534(3)
C8 C11 1.525(3)
C9 H9A 0.9600
C9 H9B 0.9600
C9 H9C 0.9600
C10 H10A 0.9600
C10 H10B 0.9600
C10 H10C 0.9600
C11 H11A 0.9600
C11 H11B 0.9600
C11 H11C 0.9600
C12 C13 1.400(3)
C12 C17 1.391(3)
C12 P1 1.827(2)
C13 H13 0.9300
C13 C14 1.388(3)
C14 H14 0.9300
C14 C15 1.384(4)
C15 H15 0.9300
C15 C16 1.380(4)
C16 H16 0.9300
C16 C17 1.393(3)
C17 H17 0.9300
C18 C19 1.401(3)
C18 C23 1.396(3)
C18 P1 1.849(2)
C19 H19 0.9300
C19 C20 1.393(3)
C20 H20 0.9300
C20 C21 1.389(4)
C21 H21 0.9300
C21 C22 1.377(5)
C22 H22 0.9300
C22 C23 1.394(4)
C23 H23 0.9300
C24 C25 1.400(3)
C24 C29 1.387(3)
C24 P1 1.829(2)
C25 H25 0.9300
C25 C26 1.385(3)
C26 H26 0.9300
C26 C27 1.376(4)
C27 H27 0.9300
C27 C28 1.373(4)
C28 H28 0.9300
C28 C29 1.393(4)
C29 H29 0.9300
C30 C31 1.393(3)
C30 C35 1.402(3)
C30 P2 1.821(2)
C31 H31 0.9300
C31 C32 1.388(3)
C32 H32 0.9300
C32 C33 1.377(4)
C33 H33 0.9300
C33 C34 1.388(4)
C34 H34 0.9300
C34 C35 1.381(3)
C35 H35 0.9300
C36 C37 1.390(3)
C36 C41 1.404(3)
C36 P2 1.842(2)
C37 H37 0.9300
C37 C38 1.389(3)
C38 H38 0.9300
C38 C39 1.389(4)
C39 H39 0.9300
C39 C40 1.391(4)
C40 H40 0.9300
C40 C41 1.389(4)
C41 H41 0.9300
C42 C43 1.408(3)
C42 C47 1.387(3)
C42 P2 1.824(2)
C43 H43 0.9300
C43 C44 1.390(3)
C44 H44 0.9300
C44 C45 1.390(3)
C45 H45 0.9300
C45 C46 1.383(3)
C46 H46 0.9300
C46 C47 1.400(3)
C47 H47 0.9300
P1 Ru1 2.3553(6)
P2 Ru1 2.3535(5)
F2 P3 1.5966(18)
F3A P3 1.584(9)
F3B P3 1.583(14)
F4A P3 1.554(5)
F4B P3 1.627(8)
F5A P3 1.569(5)
F5B P3 1.624(9)
F6A P3 1.619(5)
F6B P3 1.525(8)
F7 P3 1.5923(17)

loop_
_geom_torsion_atom_site_label_1
_geom_torsion_atom_site_label_2
_geom_torsion_atom_site_label_3
_geom_torsion_atom_site_label_4
_geom_torsion
C1 C2 C3 C4 0.8(3)
C1 C2 C3 Ru1 -63.32(16)
C2 C1 C5 C4 -0.4(3)
C2 C1 C5 Ru1 63.64(16)
C2 C3 C4 C5 -1.1(2)
C2 C3 C4 Ru1 -62.75(16)
C3 C4 C5 C1 0.9(2)
C3 C4 C5 Ru1 -61.45(15)
C5 C1 C2 C3 -0.3(3)
C5 C1 C2 Ru1 -64.17(16)
C6 C7 C8 C9 -115.7(3)
C6 C7 C8 C10 125.5(3)
C6 C7 C8 C11 5.5(4)
C7 C6 Ru1 C1 1.7(9)
C7 C6 Ru1 C2 38.1(9)
C7 C6 Ru1 C3 61.6(9)
C7 C6 Ru1 C4 34.7(10)
C7 C6 Ru1 C5 -13.9(10)
C7 C6 Ru1 P1 -103.7(9)
C7 C6 Ru1 P2 159.1(9)
C12 C13 C14 C15 -2.0(4)
C13 C12 C17 C16 -0.3(3)
C13 C12 P1 C18 -82.4(2)
C13 C12 P1 C24 24.9(2)
C13 C12 P1 Ru1 159.80(17)
C13 C14 C15 C16 0.3(4)
C14 C15 C16 C17 1.4(4)
C15 C16 C17 C12 -1.4(4)
C17 C12 C13 C14 2.0(4)
C17 C12 P1 C18 92.32(19)
C17 C12 P1 C24 -160.40(18)
C17 C12 P1 Ru1 -25.5(2)
C18 C19 C20 C21 -2.0(4)
C19 C18 C23 C22 0.5(4)
C19 C18 P1 C12 -175.68(19)
C19 C18 P1 C24 76.6(2)
C19 C18 P1 Ru1 -52.1(2)
C19 C20 C21 C22 2.0(4)
C20 C21 C22 C23 -0.7(5)
C21 C22 C23 C18 -0.5(4)
C23 C18 C19 C20 0.8(4)
C23 C18 P1 C12 1.3(2)
C23 C18 P1 C24 -106.4(2)
C23 C18 P1 Ru1 124.90(19)
C24 C25 C26 C27 -2.1(4)
C25 C24 C29 C28 -0.8(4)
C25 C24 P1 C12 38.4(2)
C25 C24 P1 C18 144.7(2)
C25 C24 P1 Ru1 -94.42(19)
C25 C26 C27 C28 -1.1(4)
C26 C27 C28 C29 3.3(5)
C27 C28 C29 C24 -2.4(5)
C29 C24 C25 C26 3.0(4)
C29 C24 P1 C12 -144.7(2)
C29 C24 P1 C18 -38.4(2)
C29 C24 P1 Ru1 82.5(2)
C30 C31 C32 C33 -0.3(4)
C31 C30 C35 C34 -1.4(3)
C31 C30 P2 C36 135.32(19)
C31 C30 P2 C42 28.4(2)
C31 C30 P2 Ru1 -104.65(18)
C31 C32 C33 C34 -0.4(4)
C32 C33 C34 C35 0.2(4)
C33 C34 C35 C30 0.7(4)
C35 C30 C31 C32 1.2(3)
C35 C30 P2 C36 -48.7(2)
C35 C30 P2 C42 -155.64(18)
C35 C30 P2 Ru1 71.32(19)
C36 C37 C38 C39 -0.9(4)
C37 C36 C41 C40 -2.9(4)
C37 C36 P2 C30 153.78(18)
C37 C36 P2 C42 -98.40(19)
C37 C36 P2 Ru1 32.1(2)
C37 C38 C39 C40 -1.6(4)
C38 C39 C40 C41 1.8(4)
C39 C40 C41 C36 0.5(4)
C41 C36 C37 C38 3.1(3)
C41 C36 P2 C30 -25.0(2)
C41 C36 P2 C42 82.8(2)
C41 C36 P2 Ru1 -146.75(18)
C42 C43 C44 C45 -0.3(4)
C43 C42 C47 C46 -1.0(4)
C43 C42 P2 C30 48.4(2)
C43 C42 P2 C36 -58.4(2)
C43 C42 P2 Ru1 177.23(16)
C43 C44 C45 C46 -0.8(4)
C44 C45 C46 C47 1.0(4)
C45 C46 C47 C42 -0.1(4)
C47 C42 C43 C44 1.2(4)
C47 C42 P2 C30 -132.8(2)
C47 C42 P2 C36 120.3(2)
C47 C42 P2 Ru1 -4.0(2)
F1 C7 C8 C9 64.0(2)
F1 C7 C8 C10 -54.8(2)
F1 C7 C8 C11 -174.77(19)
P1 C12 C13 C14 176.7(2)
P1 C12 C17 C16 -175.26(18)
P1 C18 C19 C20 177.88(19)
P1 C18 C23 C22 -176.6(2)
P1 C24 C25 C26 -179.96(19)
P1 C24 C29 C28 -177.8(3)
P2 C30 C31 C32 177.15(19)
P2 C30 C35 C34 -177.47(18)
P2 C36 C37 C38 -175.71(18)
P2 C36 C41 C40 175.9(2)
P2 C42 C43 C44 180.0(2)
P2 C42 C47 C46 -179.72(18)
Ru1 C1 C2 C3 63.90(16)
Ru1 C1 C5 C4 -64.01(15)
Ru1 C2 C3 C4 64.14(16)
Ru1 C3 C4 C5 61.69(15)
Ru1 C4 C5 C1 62.33(15)
Ru1 C6 C7 C8 -126.8(8)
Ru1 C6 C7 F1 53.5(10)
